data_1524899
loop_
_publ_author_name
'Mathew, M.'
'Mayer, I.'
'Dickens, B.'
'Schroeder, L.W.'

_publ_section_title
;
 Substitution in barium-fluoride apatite: The crystal structures of Ba10
 (P O4)6 F2, Ba6 La2 Na2 (P O4)6 F2 and Ba4 Nd3 Na3 (P O4)6 F2
;
_journal_name_full 'Journal of Solid State Chemistry'
_journal_page_first 79
_journal_page_last 95
_journal_volume 28
_journal_year 1979
_chemical_formula_sum 'Ba4 F2 Na3 Nd3 O24 P6'
_chemical_name_systematic 'Ba4 Nd3 Na3 F2 (P O4)6'
_space_group_IT_number 147
_symmetry_space_group_name_Hall '-P 3'
_symmetry_space_group_name_H-M 'P -3'
_cell_angle_alpha 90
_cell_angle_beta 90
_cell_angle_gamma 120
_cell_formula_units_Z 1
_cell_length_a 9.786
_cell_length_b 9.786
_cell_length_c 7.281
_cell_volume 603.854
_citation_journal_id_ASTM JSSCBI
_cod_data_source_file Mathew_JSSCBI_1979_277.cif
_cod_data_source_block Ba4F2Na3Nd3O24P6
_cod_original_cell_volume 603.8542
_cod_database_code 1524899

loop_
_symmetry_equiv_pos_as_xyz
x,y,z
-y,x-y,z
-x+y,-x,z
-x,-y,-z
y,-x+y,-z
x-y,x,-z

loop_
_atom_site_label
_atom_site_type_symbol
_atom_site_fract_x
_atom_site_fract_y
_atom_site_fract_z
_atom_site_occupancy
_atom_site_U_iso_or_equiv
Nd2 Nd+3 0.3333 0.6667 0.0223 1 0.0
P1 P+5 0.3815 0.4118 0.2405 1 0.0
O4 O-2 0.2688 0.3125 0.3939 1 0.0
F2 F-1 0 0 0.5 1 0.0
Na2 Na+1 0.3333 0.6667 0.5204 1 0.0
F1 F-1 0 0 0.0556 0.5 0.0
O1 O-2 0.4581 0.5889 0.2762 1 0.0
Na1 Na+1 0.2507 0.0222 0.2599 0.1667 0.0
Nd1 Nd+3 0.2507 0.0222 0.2599 0.1667 0.0
Ba1 Ba+2 0.2507 0.0222 0.2599 0.6667 0.0
O2 O-2 0.5075 0.3635 0.2186 1 0.0
O3 O-2 0.2809 0.3835 0.0663 1 0.0
